data_1507004
loop_
_publ_author_name
'Davies, Mark W.'
'Maskell, Lesley'
'Shipman, Michael'
'Slawin, Alexandra M. Z.'
'Vidot, Sandrine M. E.'
'Whatmore, Jacqueline L.'

_publ_section_title
;
 Studies toward the synthesis of luminacin D: assembly of simplified
 analogues devoid of the epoxide displaying antiangiogenic activity.
;
_journal_issue 22
_journal_name_full 'Organic letters'
_journal_page_first 3909
_journal_page_last 3912
_journal_paper_doi 10.1021/ol048462v
_journal_volume 6
_journal_year 2004
_chemical_formula_moiety 'C38 H44 N2 O11'
_chemical_formula_sum 'C38 H44 N2 O11'
_chemical_formula_weight 704.75
_chemical_melting_point ?
_chemical_name_common ?
_chemical_name_systematic ?
_space_group_IT_number 2
_symmetry_cell_setting triclinic
_symmetry_space_group_name_Hall '-P 1'
_symmetry_space_group_name_H-M 'P -1'
_atom_sites_solution_hydrogens geom
_atom_sites_solution_primary direct
_atom_sites_solution_secondary difmap
_audit_creation_method SHELXL-97
_cell_angle_alpha 109.518(3)
_cell_angle_beta 99.424(4)
_cell_angle_gamma 93.348(4)
_cell_formula_units_Z 2
_cell_length_a 8.9292(17)
_cell_length_b 13.439(3)
_cell_length_c 16.334(3)
_cell_measurement_reflns_used 74
_cell_measurement_temperature 125(2)
_cell_measurement_theta_max 28
_cell_measurement_theta_min 12
_cell_volume 1809.0(6)
_computing_cell_refinement 'Bruker SMART'
_computing_data_collection 'Bruker SMART'
_computing_data_reduction 'Bruker SHELXTL'
_computing_molecular_graphics 'Bruker SHELXTL'
_computing_publication_material 'Bruker SHELXTL'
_computing_structure_refinement 'SHELXL-97 (Sheldrick, 1997)'
_computing_structure_solution 'SHELXS-97 (Sheldrick, 1990)'
_diffrn_ambient_temperature 125(2)
_diffrn_detector_area_resol_mean 0.83
_diffrn_measured_fraction_theta_full 0.965
_diffrn_measured_fraction_theta_max 0.965
_diffrn_measurement_device_type 'CCD area detector'
_diffrn_measurement_method 'phi and omega scans'
_diffrn_radiation_monochromator graphite
_diffrn_radiation_source 'fine-focus sealed tube'
_diffrn_radiation_type MoK\a
_diffrn_radiation_wavelength 0.71073
_diffrn_reflns_av_R_equivalents 0.0338
_diffrn_reflns_av_sigmaI/netI 0.0639
_diffrn_reflns_limit_h_max 9
_diffrn_reflns_limit_h_min -10
_diffrn_reflns_limit_k_max 16
_diffrn_reflns_limit_k_min -16
_diffrn_reflns_limit_l_max 18
_diffrn_reflns_limit_l_min -19
_diffrn_reflns_number 10840
_diffrn_reflns_theta_full 25.40
_diffrn_reflns_theta_max 25.40
_diffrn_reflns_theta_min 1.35
_diffrn_standards_decay_% ?
_diffrn_standards_interval_count ?
_diffrn_standards_interval_time ?
_diffrn_standards_number ?
_exptl_absorpt_coefficient_mu 0.095
_exptl_absorpt_correction_T_max 1.00000
_exptl_absorpt_correction_T_min 0.626398
_exptl_absorpt_correction_type multi-scan
_exptl_absorpt_process_details -
_exptl_crystal_colour colourless
_exptl_crystal_density_diffrn 1.294
_exptl_crystal_density_meas ?
_exptl_crystal_density_method 'not measured'
_exptl_crystal_description prism
_exptl_crystal_F_000 748
_exptl_crystal_size_max .18
_exptl_crystal_size_mid .1
_exptl_crystal_size_min .05
_refine_diff_density_max 0.334
_refine_diff_density_min -0.280
_refine_diff_density_rms 0.055
_refine_ls_extinction_coef ?
_refine_ls_extinction_method none
_refine_ls_goodness_of_fit_ref 1.011
_refine_ls_hydrogen_treatment riding
_refine_ls_matrix_type full
_refine_ls_number_parameters 501
_refine_ls_number_reflns 6424
_refine_ls_number_restraints 8
_refine_ls_restrained_S_all 1.010
_refine_ls_R_factor_all 0.1365
_refine_ls_R_factor_gt 0.0732
_refine_ls_shift/su_max 0.025
_refine_ls_shift/su_mean 0.001
_refine_ls_structure_factor_coef Fsqd
_refine_ls_weighting_details 'calc w=1/[\s^2^(Fo^2^)+(0.0907P)^2^+1.2780P] where P=(Fo^2^+2Fc^2^)/3'
_refine_ls_weighting_scheme calc
_refine_ls_wR_factor_gt 0.1660
_refine_ls_wR_factor_ref 0.2000
_reflns_number_gt 3628
_reflns_number_total 6424
_reflns_threshold_expression >2sigma(I)
_cod_data_source_file ol048462vsi20040802_115156.cif
_cod_data_source_block 8
_cod_depositor_comments
;
Replacing value '-' with '?' for the following tags '_chemical_name_common',
'_chemical_name_systematic', '_diffrn_standards_decay_%', 
'_diffrn_standards_interval_count', '_diffrn_standards_interval_time', 
'_diffrn_standards_number', '_refine_ls_extinction_coef'.

Antanas Vaitkus, 2015-02-20

The following automatic conversions were performed:

'_chemical_melting_point' value '-' was changed to '?' - the value is
undefined or not given.

'_symmetry_cell_setting' value 'Triclinic'
changed to 'triclinic' according to
/home/saulius/struct/CIF-dictionaries/cif_core.dic dictionary named
'cif_core.dic' version 2.4.1 from
2010-06-29.

'_exptl_absorpt_correction_type' value 'MULTISCAN'
changed to 'multi-scan' according to
/home/saulius/struct/CIF-dictionaries/cif_core.dic dictionary named
'cif_core.dic' version 2.4.1 from 2010-06-29.

Automatic conversion script
Id: cif_fix_values 1715 2011-07-08 13:25:40Z adriana 

The following automatic conversions were performed:

'_exptl_crystal_density_meas' value '-' was changed to '?' - the
value is perceived as not measured.

Automatic conversion script
Id: cif_fix_values 3008 2015-01-20 13:52:24Z robertas 
;
_cod_original_sg_symbol_H-M P-1
_cod_database_code 1507004

loop_
_symmetry_equiv_pos_as_xyz
'x, y, z'
'-x, -y, -z'

loop_
_atom_site_label
_atom_site_type_symbol
_atom_site_fract_x
_atom_site_fract_y
_atom_site_fract_z
_atom_site_U_iso_or_equiv
_atom_site_adp_type
_atom_site_occupancy
_atom_site_symmetry_multiplicity
_atom_site_calc_flag
_atom_site_refinement_flags
_atom_site_disorder_assembly
_atom_site_disorder_group
C1 C 0.4561(4) 0.6790(3) 0.3292(2) 0.0370(8) Uani 1 1 d . . .
C2 C 0.3750(4) 0.7545(3) 0.3053(2) 0.0320(8) Uani 1 1 d . . .
O2 O 0.3808(3) 0.85576(18) 0.36464(15) 0.0380(6) Uani 1 1 d . . .
C3 C 0.2833(4) 0.7274(3) 0.2216(2) 0.0345(8) Uani 1 1 d . . .
C4 C 0.2695(4) 0.6227(3) 0.1629(2) 0.0445(9) Uani 1 1 d . . .
O4 O 0.1637(3) 0.5957(2) 0.08452(18) 0.0615(8) Uani 1 1 d . . .
C5 C 0.3493(5) 0.5457(3) 0.1839(3) 0.0506(10) Uani 1 1 d . . .
C6 C 0.4437(4) 0.5777(3) 0.2666(2) 0.0437(9) Uani 1 1 d . . .
H6A H 0.5032 0.5275 0.2813 0.052 Uiso 1 1 calc R . .
C7 C 0.5528(4) 0.6951(3) 0.4180(2) 0.0415(9) Uani 1 1 d . . .
O7 O 0.6623(3) 0.6441(2) 0.42091(17) 0.0616(8) Uani 1 1 d . . .
C8 C 0.5123(4) 0.7667(3) 0.5035(2) 0.0395(9) Uani 1 1 d . B .
H8A H 0.4965 0.8369 0.4970 0.047 Uiso 1 1 calc R . .
C9 C 0.3630(4) 0.7224(3) 0.5210(2) 0.0430(9) Uani 1 1 d . . .
H9A H 0.3449 0.7704 0.5793 0.052 Uiso 1 1 calc R A 1
O9 O 0.2348(3) 0.71885(18) 0.45253(15) 0.0392(6) Uani 1 1 d . B .
C10A C 0.3577(5) 0.6087(3) 0.5219(3) 0.0609(12) Uani 0.50 1 d PD B 1
H10A H 0.3966 0.5642 0.4699 0.073 Uiso 0.50 1 calc PR B 1
H10B H 0.4283 0.6094 0.5756 0.073 Uiso 0.50 1 calc PR B 1
C11A C 0.2030(6) 0.5572(7) 0.5202(7) 0.059(3) Uani 0.50 1 d PD B 1
H11A H 0.1342 0.5538 0.4650 0.071 Uiso 0.50 1 calc PR B 1
H11B H 0.2130 0.4831 0.5170 0.071 Uiso 0.50 1 calc PR B 1
C12A C 0.1268(12) 0.6090(10) 0.5964(6) 0.089(4) Uani 0.50 1 d PD B 1
H12A H 0.1383 0.6872 0.6116 0.107 Uiso 0.50 1 calc PR B 1
H12B H 0.0164 0.5825 0.5813 0.107 Uiso 0.50 1 calc PR B 1
C13A C 0.2050(13) 0.5802(9) 0.6724(7) 0.100(5) Uani 0.50 1 d PD B 1
H13A H 0.2270 0.5090 0.6609 0.119 Uiso 0.50 1 calc PR B 1
C14A C 0.2476(17) 0.6521(14) 0.7594(10) 0.140(8) Uani 0.50 1 d PD B 1
H14A H 0.2271 0.7238 0.7729 0.168 Uiso 0.50 1 calc PR B 1
H14B H 0.2969 0.6292 0.8049 0.168 Uiso 0.50 1 calc PR B 1
C10B C 0.3577(5) 0.6087(3) 0.5219(3) 0.0609(12) Uani 0.50 1 d PD B 2
H10C H 0.3311 0.5574 0.4604 0.073 Uiso 0.50 1 calc PR B 2
H10D H 0.4595 0.5972 0.5493 0.073 Uiso 0.50 1 calc PR B 2
C11B C 0.2407(10) 0.5910(9) 0.5734(5) 0.073(4) Uani 0.50 1 d PD B 2
H11C H 0.1408 0.6032 0.5441 0.088 Uiso 0.50 1 calc PR B 2
H11D H 0.2326 0.5150 0.5673 0.088 Uiso 0.50 1 calc PR B 2
C12B C 0.2620(15) 0.6550(9) 0.6702(6) 0.101(5) Uani 0.50 1 d PD B 2
H12C H 0.3612 0.6443 0.7013 0.121 Uiso 0.50 1 calc PR B 2
H12D H 0.2646 0.7315 0.6781 0.121 Uiso 0.50 1 calc PR B 2
C13B C 0.1358(15) 0.6238(11) 0.7105(9) 0.118(5) Uani 0.50 1 d PD B 2
H13B H 0.0308 0.6174 0.6845 0.141 Uiso 0.50 1 calc PR B 2
C14B C 0.185(2) 0.6048(9) 0.7892(8) 0.096(4) Uani 0.50 1 d PD B 2
H14C H 0.2911 0.6121 0.8129 0.115 Uiso 0.50 1 calc PR B 2
H14D H 0.1121 0.5847 0.8189 0.115 Uiso 0.50 1 calc PR B 2
C15 C 0.6429(4) 0.7864(3) 0.5828(2) 0.0449(10) Uani 1 1 d . . .
H15A H 0.6048 0.8214 0.6378 0.054 Uiso 1 1 calc R B .
H15B H 0.6719 0.7169 0.5840 0.054 Uiso 1 1 calc R . .
C16 C 0.7860(5) 0.8549(4) 0.5829(3) 0.0582(12) Uani 1 1 d . B .
H16A H 0.8251 0.8204 0.5282 0.070 Uiso 1 1 calc R . .
H16B H 0.7582 0.9250 0.5825 0.070 Uiso 1 1 calc R . .
C17 C 0.9115(5) 0.8713(4) 0.6626(3) 0.0657(13) Uani 1 1 d . . .
H17A H 0.8778 0.9130 0.7167 0.099 Uiso 1 1 calc R B .
H17B H 1.0039 0.9094 0.6568 0.099 Uiso 1 1 calc R . .
H17C H 0.9339 0.8021 0.6659 0.099 Uiso 1 1 calc R . .
C18 C 0.1609(4) 0.8057(3) 0.4629(2) 0.0354(8) Uani 1 1 d . . .
O18 O 0.1938(3) 0.8871(2) 0.52546(16) 0.0424(6) Uani 1 1 d . B .
C19 C 0.0352(4) 0.7865(3) 0.3854(2) 0.0336(8) Uani 1 1 d . B .
C20 C -0.0177(4) 0.6857(3) 0.3245(2) 0.0427(9) Uani 1 1 d . . .
H20A H 0.0265 0.6259 0.3319 0.051 Uiso 1 1 calc R B .
C21 C -0.1342(4) 0.6715(3) 0.2533(3) 0.0477(10) Uani 1 1 d . B .
H21A H -0.1724 0.6023 0.2123 0.057 Uiso 1 1 calc R . .
C22 C -0.1938(4) 0.7595(3) 0.2430(2) 0.0412(9) Uani 1 1 d . . .
C23 C -0.1444(4) 0.8608(3) 0.3022(2) 0.0431(9) Uani 1 1 d . B .
H23A H -0.1885 0.9202 0.2938 0.052 Uiso 1 1 calc R . .
C24 C -0.0289(4) 0.8741(3) 0.3742(2) 0.0378(9) Uani 1 1 d . . .
H24A H 0.0067 0.9432 0.4161 0.045 Uiso 1 1 calc R B .
N22 N -0.3147(4) 0.7447(3) 0.1649(2) 0.0525(9) Uani 1 1 d . B .
O22 O -0.3606(3) 0.6551(3) 0.1151(2) 0.0715(9) Uani 1 1 d . . .
O23 O -0.3605(4) 0.8251(3) 0.1554(2) 0.0756(10) Uani 1 1 d . . .
C25 C 0.5092(5) 0.9261(3) 0.3677(3) 0.0641(13) Uani 1 1 d . . .
H25A H 0.6037 0.8990 0.3859 0.096 Uiso 1 1 calc R . .
H25B H 0.5053 0.9969 0.4103 0.096 Uiso 1 1 calc R . .
H25C H 0.5067 0.9307 0.3088 0.096 Uiso 1 1 calc R . .
C26 C 0.1969(4) 0.8076(3) 0.1949(2) 0.0441(10) Uani 1 1 d . . .
H26A H 0.0876 0.7792 0.1716 0.053 Uiso 1 1 calc R . .
H26B H 0.2040 0.8738 0.2465 0.053 Uiso 1 1 calc R . .
O26 O 0.2655(3) 0.8292(2) 0.12679(15) 0.0415(6) Uani 1 1 d . . .
C27 C 0.1919(4) 0.8901(3) 0.0870(2) 0.0417(9) Uani 1 1 d . . .
O27 O 0.0820(3) 0.9311(2) 0.10883(17) 0.0521(7) Uani 1 1 d . . .
C28 C 0.2597(4) 0.8971(3) 0.0112(2) 0.0388(9) Uani 1 1 d . . .
C29 C 0.3968(4) 0.8590(3) -0.0046(2) 0.0419(9) Uani 1 1 d . . .
H29A H 0.4497 0.8260 0.0327 0.050 Uiso 1 1 calc R . .
C30 C 0.4565(4) 0.8690(3) -0.0746(2) 0.0432(9) Uani 1 1 d . . .
H30A H 0.5526 0.8458 -0.0846 0.052 Uiso 1 1 calc R . .
C31 C 0.3746(4) 0.9131(3) -0.1296(2) 0.0391(9) Uani 1 1 d . . .
C32 C 0.2377(5) 0.9511(3) -0.1166(2) 0.0464(10) Uani 1 1 d . . .
H32A H 0.1834 0.9814 -0.1557 0.056 Uiso 1 1 calc R . .
C33 C 0.1816(5) 0.9435(3) -0.0443(2) 0.0483(10) Uani 1 1 d . . .
H33A H 0.0884 0.9706 -0.0327 0.058 Uiso 1 1 calc R . .
N31 N 0.4358(4) 0.9224(2) -0.2051(2) 0.0445(8) Uani 1 1 d . . .
O31 O 0.5725(4) 0.9186(3) -0.20299(18) 0.0659(9) Uani 1 1 d . . .
O32 O 0.3479(3) 0.9314(2) -0.26718(17) 0.0554(8) Uani 1 1 d . . .
C34 C 0.2246(6) 0.5854(4) 0.0066(3) 0.0737(15) Uani 1 1 d . . .
H34A H 0.2313 0.6541 -0.0021 0.111 Uiso 1 1 calc R . .
H34B H 0.1574 0.5324 -0.0449 0.111 Uiso 1 1 calc R . .
H34C H 0.3268 0.5627 0.0135 0.111 Uiso 1 1 calc R . .
C35 C 0.3272(6) 0.4315(4) 0.1221(3) 0.0756(15) Uani 1 1 d . . .
H35A H 0.3130 0.4300 0.0603 0.091 Uiso 1 1 calc R . .
H35B H 0.4211 0.3986 0.1338 0.091 Uiso 1 1 calc R . .
C36 C 0.1937(7) 0.3665(4) 0.1313(5) 0.101(2) Uani 1 1 d . . .
H36A H 0.1059 0.4095 0.1328 0.122 Uiso 1 1 calc R . .
C37 C 0.1468(9) 0.2653(5) 0.0522(6) 0.172(4) Uani 1 1 d . . .
H37A H 0.0933 0.2819 0.0019 0.258 Uiso 1 1 calc R . .
H37B H 0.0787 0.2164 0.0666 0.258 Uiso 1 1 calc R . .
H37C H 0.2380 0.2320 0.0369 0.258 Uiso 1 1 calc R . .
C38 C 0.2201(9) 0.3440(6) 0.2156(6) 0.142(3) Uani 1 1 d . . .
H38A H 0.3213 0.3205 0.2248 0.213 Uiso 1 1 calc R . .
H38B H 0.1415 0.2881 0.2123 0.213 Uiso 1 1 calc R . .
H38C H 0.2149 0.4088 0.2651 0.213 Uiso 1 1 calc R . .

loop_
_atom_site_aniso_label
_atom_site_aniso_U_11
_atom_site_aniso_U_22
_atom_site_aniso_U_33
_atom_site_aniso_U_23
_atom_site_aniso_U_13
_atom_site_aniso_U_12
C1 0.041(2) 0.043(2) 0.0298(18) 0.0149(16) 0.0065(16) 0.0133(17)
C2 0.037(2) 0.036(2) 0.0282(18) 0.0152(15) 0.0110(15) 0.0097(15)
O2 0.0451(15) 0.0357(14) 0.0353(13) 0.0141(11) 0.0071(11) 0.0130(12)
C3 0.036(2) 0.046(2) 0.0297(18) 0.0209(17) 0.0099(15) 0.0106(16)
C4 0.046(2) 0.057(3) 0.0298(19) 0.0185(18) -0.0027(17) 0.0049(19)
O4 0.0561(19) 0.076(2) 0.0389(16) 0.0135(15) -0.0110(13) 0.0027(15)
C5 0.059(3) 0.044(2) 0.045(2) 0.0126(19) 0.005(2) 0.008(2)
C6 0.054(2) 0.041(2) 0.040(2) 0.0182(18) 0.0074(18) 0.0161(18)
C7 0.049(2) 0.042(2) 0.033(2) 0.0139(17) 0.0018(17) 0.0174(18)
O7 0.075(2) 0.0661(19) 0.0383(15) 0.0111(14) 0.0002(14) 0.0421(16)
C8 0.047(2) 0.041(2) 0.0308(19) 0.0130(16) 0.0046(16) 0.0176(17)
C9 0.049(2) 0.052(2) 0.035(2) 0.0229(18) 0.0062(17) 0.0211(19)
O9 0.0442(15) 0.0376(14) 0.0378(14) 0.0160(11) 0.0035(11) 0.0153(11)
C10A 0.064(3) 0.058(3) 0.077(3) 0.042(2) 0.014(2) 0.027(2)
C11A 0.060(6) 0.063(7) 0.084(8) 0.058(7) 0.019(6) 0.018(5)
C12A 0.038(6) 0.114(10) 0.156(12) 0.091(9) 0.025(7) 0.042(6)
C13A 0.070(8) 0.043(7) 0.180(15) 0.015(8) 0.058(9) 0.012(6)
C14A 0.066(10) 0.082(12) 0.20(2) -0.019(13) -0.012(12) -0.006(8)
C10B 0.064(3) 0.058(3) 0.077(3) 0.042(2) 0.014(2) 0.027(2)
C11B 0.120(11) 0.055(7) 0.041(6) 0.021(6) -0.004(7) 0.010(6)
C12B 0.128(12) 0.043(7) 0.133(12) 0.014(7) 0.071(11) -0.001(7)
C13B 0.175(17) 0.058(8) 0.124(13) 0.024(8) 0.047(13) 0.040(11)
C14B 0.130(13) 0.055(8) 0.089(9) 0.015(6) 0.012(8) -0.005(7)
C15 0.052(3) 0.052(2) 0.0300(19) 0.0136(18) 0.0026(17) 0.021(2)
C16 0.058(3) 0.060(3) 0.051(3) 0.015(2) -0.002(2) 0.016(2)
C17 0.056(3) 0.070(3) 0.062(3) 0.022(2) -0.010(2) 0.011(2)
C18 0.042(2) 0.032(2) 0.039(2) 0.0170(18) 0.0141(17) 0.0140(16)
O18 0.0503(16) 0.0404(15) 0.0323(13) 0.0096(12) -0.0008(11) 0.0160(12)
C19 0.035(2) 0.037(2) 0.0316(18) 0.0143(16) 0.0079(15) 0.0073(16)
C20 0.044(2) 0.037(2) 0.046(2) 0.0147(18) 0.0040(18) 0.0093(17)
C21 0.045(2) 0.045(2) 0.043(2) 0.0074(18) -0.0003(18) 0.0007(19)
C22 0.032(2) 0.059(3) 0.034(2) 0.0169(19) 0.0056(16) 0.0101(18)
C23 0.044(2) 0.049(2) 0.039(2) 0.0182(19) 0.0058(18) 0.0177(18)
C24 0.040(2) 0.039(2) 0.0342(19) 0.0122(16) 0.0050(16) 0.0143(16)
N22 0.042(2) 0.077(3) 0.0331(18) 0.0126(19) 0.0037(15) 0.0132(19)
O22 0.058(2) 0.083(2) 0.0494(19) 0.0024(18) -0.0111(15) 0.0063(17)
O23 0.067(2) 0.094(3) 0.058(2) 0.0265(18) -0.0136(16) 0.0254(19)
C25 0.075(3) 0.038(2) 0.082(3) 0.015(2) 0.035(3) 0.009(2)
C26 0.045(2) 0.064(3) 0.036(2) 0.0295(19) 0.0125(18) 0.0203(19)
O26 0.0430(15) 0.0618(17) 0.0371(14) 0.0336(12) 0.0147(11) 0.0243(12)
C27 0.040(2) 0.053(2) 0.038(2) 0.0226(18) 0.0065(17) 0.0190(19)
O27 0.0513(17) 0.0738(19) 0.0493(16) 0.0374(15) 0.0174(13) 0.0305(15)
C28 0.041(2) 0.048(2) 0.0334(19) 0.0219(17) 0.0066(17) 0.0147(17)
C29 0.042(2) 0.050(2) 0.039(2) 0.0218(18) 0.0070(17) 0.0164(18)
C30 0.044(2) 0.054(2) 0.034(2) 0.0159(18) 0.0092(17) 0.0158(18)
C31 0.052(2) 0.041(2) 0.0263(18) 0.0148(16) 0.0058(17) 0.0079(18)
C32 0.056(3) 0.055(2) 0.039(2) 0.0284(19) 0.0099(19) 0.016(2)
C33 0.048(2) 0.066(3) 0.044(2) 0.033(2) 0.0104(19) 0.026(2)
N31 0.054(2) 0.0414(19) 0.0351(18) 0.0105(14) 0.0079(16) 0.0028(16)
O31 0.061(2) 0.097(2) 0.0452(17) 0.0282(16) 0.0172(15) 0.0117(18)
O32 0.076(2) 0.0615(19) 0.0351(15) 0.0258(14) 0.0077(14) 0.0125(15)
C34 0.095(4) 0.082(4) 0.032(2) 0.007(2) 0.001(2) 0.026(3)
C35 0.089(4) 0.054(3) 0.057(3) -0.003(2) -0.014(3) 0.016(3)
C36 0.092(4) 0.050(3) 0.130(6) 0.016(3) -0.031(4) -0.004(3)
C37 0.138(7) 0.066(4) 0.220(10) -0.017(5) -0.067(7) -0.003(4)
C38 0.133(6) 0.109(5) 0.185(8) 0.095(6) -0.040(6) -0.039(5)

loop_
_atom_type_symbol
_atom_type_description
_atom_type_scat_dispersion_real
_atom_type_scat_dispersion_imag
_atom_type_scat_source
C C 0.0033 0.0016 'International Tables Vol C Tables 4.2.6.8 and 6.1.1.4'
H H 0.0000 0.0000 'International Tables Vol C Tables 4.2.6.8 and 6.1.1.4'
N N 0.0061 0.0033 'International Tables Vol C Tables 4.2.6.8 and 6.1.1.4'
O O 0.0106 0.0060 'International Tables Vol C Tables 4.2.6.8 and 6.1.1.4'

loop_
_geom_angle_atom_site_label_1
_geom_angle_atom_site_label_2
_geom_angle_atom_site_label_3
_geom_angle
C6 C1 C2 117.9(3)
C6 C1 C7 115.6(3)
C2 C1 C7 126.5(3)
O2 C2 C3 118.6(3)
O2 C2 C1 120.8(3)
C3 C2 C1 120.6(3)
C2 O2 C25 113.7(3)
C2 C3 C4 118.9(3)
C2 C3 C26 121.1(3)
C4 C3 C26 120.1(3)
O4 C4 C5 120.4(4)
O4 C4 C3 117.2(3)
C5 C4 C3 122.3(3)
C4 O4 C34 116.1(3)
C6 C5 C4 116.7(4)
C6 C5 C35 121.3(4)
C4 C5 C35 121.9(4)
C5 C6 C1 123.6(3)
C5 C6 H6A 118.2
C1 C6 H6A 118.2
O7 C7 C1 118.3(3)
O7 C7 C8 119.9(3)
C1 C7 C8 121.6(3)
C7 C8 C15 111.4(3)
C7 C8 C9 112.1(3)
C15 C8 C9 110.4(3)
C7 C8 H8A 107.6
C15 C8 H8A 107.6
C9 C8 H8A 107.6
O9 C9 C10B 104.8(3)
O9 C9 C10A 104.8(3)
C10B C9 C10A 0.0(4)
O9 C9 C8 110.5(3)
C10B C9 C8 115.4(3)
C10A C9 C8 115.4(3)
O9 C9 H9A 108.6
C10B C9 H9A 108.6
C10A C9 H9A 108.6
C8 C9 H9A 108.6
C18 O9 C9 118.6(3)
C11A C10A C9 115.5(4)
C11A C10A H10A 108.4
C9 C10A H10A 108.4
C11A C10A H10B 108.4
C9 C10A H10B 108.4
H10A C10A H10B 107.5
C12A C11A C10A 117.1(7)
C12A C11A H11A 108.0
C10A C11A H11A 108.0
C12A C11A H11B 108.0
C10A C11A H11B 108.0
H11A C11A H11B 107.3
C13A C12A C11A 106.1(8)
C13A C12A H12A 110.5
C11A C12A H12A 110.5
C13A C12A H12B 110.5
C11A C12A H12B 110.5
H12A C12A H12B 108.7
C14A C13A C12A 123.8(14)
C14A C13A H13A 118.1
C12A C13A H13A 118.1
C13A C14A H14A 120.0
C13A C14A H14B 120.0
H14A C14A H14B 120.0
C11B C10B C9 109.6(5)
C11B C10B H10C 109.7
C9 C10B H10C 109.8
C11B C10B H10D 109.8
C9 C10B H10D 109.8
H10C C10B H10D 108.2
C12B C11B C10B 119.6(7)
C12B C11B H11C 107.4
C10B C11B H11C 107.4
C12B C11B H11D 107.4
C10B C11B H11D 107.4
H11C C11B H11D 107.0
C13B C12B C11B 111.7(8)
C13B C12B H12C 109.3
C11B C12B H12C 109.3
C13B C12B H12D 109.3
C11B C12B H12D 109.3
H12C C12B H12D 107.9
C14B C13B C12B 114.7(12)
C14B C13B H13B 122.6
C12B C13B H13B 122.6
C13B C14B H14C 120.0
C13B C14B H14D 120.0
H14C C14B H14D 120.0
C16 C15 C8 114.8(3)
C16 C15 H15A 108.6
C8 C15 H15A 108.6
C16 C15 H15B 108.6
C8 C15 H15B 108.6
H15A C15 H15B 107.5
C17 C16 C15 112.4(4)
C17 C16 H16A 109.1
C15 C16 H16A 109.1
C17 C16 H16B 109.1
C15 C16 H16B 109.1
H16A C16 H16B 107.8
C16 C17 H17A 109.5
C16 C17 H17B 109.5
H17A C17 H17B 109.5
C16 C17 H17C 109.5
H17A C17 H17C 109.5
H17B C17 H17C 109.5
O18 C18 O9 124.5(3)
O18 C18 C19 125.3(3)
O9 C18 C19 110.2(3)
C20 C19 C24 119.7(3)
C20 C19 C18 122.4(3)
C24 C19 C18 117.9(3)
C21 C20 C19 120.5(3)
C21 C20 H20A 119.7
C19 C20 H20A 119.7
C22 C21 C20 118.6(4)
C22 C21 H21A 120.7
C20 C21 H21A 120.7
C21 C22 C23 122.5(3)
C21 C22 N22 118.7(4)
C23 C22 N22 118.8(3)
C22 C23 C24 118.4(3)
C22 C23 H23A 120.8
C24 C23 H23A 120.8
C23 C24 C19 120.2(3)
C23 C24 H24A 119.9
C19 C24 H24A 119.9
O22 N22 O23 124.8(4)
O22 N22 C22 118.1(4)
O23 N22 C22 117.2(4)
O2 C25 H25A 109.5
O2 C25 H25B 109.5
H25A C25 H25B 109.5
O2 C25 H25C 109.5
H25A C25 H25C 109.5
H25B C25 H25C 109.5
O26 C26 C3 107.2(3)
O26 C26 H26A 110.3
C3 C26 H26A 110.3
O26 C26 H26B 110.3
C3 C26 H26B 110.3
H26A C26 H26B 108.5
C27 O26 C26 115.9(3)
O27 C27 O26 123.4(3)
O27 C27 C28 124.6(3)
O26 C27 C28 112.0(3)
C29 C28 C33 119.8(3)
C29 C28 C27 122.0(3)
C33 C28 C27 118.2(3)
C30 C29 C28 120.0(3)
C30 C29 H29A 120.0
C28 C29 H29A 120.0
C31 C30 C29 118.8(3)
C31 C30 H30A 120.6
C29 C30 H30A 120.6
C32 C31 C30 123.0(3)
C32 C31 N31 117.8(3)
C30 C31 N31 119.2(3)
C31 C32 C33 117.5(3)
C31 C32 H32A 121.3
C33 C32 H32A 121.3
C28 C33 C32 121.0(4)
C28 C33 H33A 119.5
C32 C33 H33A 119.5
O31 N31 O32 123.4(3)
O31 N31 C31 117.7(3)
O32 N31 C31 118.8(3)
O4 C34 H34A 109.5
O4 C34 H34B 109.5
H34A C34 H34B 109.5
O4 C34 H34C 109.5
H34A C34 H34C 109.5
H34B C34 H34C 109.5
C36 C35 C5 113.5(5)
C36 C35 H35A 108.9
C5 C35 H35A 108.9
C36 C35 H35B 108.9
C5 C35 H35B 108.9
H35A C35 H35B 107.7
C38 C36 C35 112.7(5)
C38 C36 C37 111.3(6)
C35 C36 C37 111.5(7)
C38 C36 H36A 107.0
C35 C36 H36A 107.0
C37 C36 H36A 107.0
C36 C37 H37A 109.5
C36 C37 H37B 109.5
H37A C37 H37B 109.5
C36 C37 H37C 109.5
H37A C37 H37C 109.5
H37B C37 H37C 109.5
C36 C38 H38A 109.5
C36 C38 H38B 109.5
H38A C38 H38B 109.5
C36 C38 H38C 109.5
H38A C38 H38C 109.5
H38B C38 H38C 109.5

loop_
_geom_bond_atom_site_label_1
_geom_bond_atom_site_label_2
_geom_bond_distance
C1 C6 1.388(5)
C1 C2 1.402(5)
C1 C7 1.502(5)
C2 O2 1.374(4)
C2 C3 1.392(5)
O2 C25 1.426(5)
C3 C4 1.397(5)
C3 C26 1.500(5)
C4 O4 1.384(4)
C4 C5 1.393(5)
O4 C34 1.432(5)
C5 C6 1.384(5)
C5 C35 1.510(6)
C6 H6A 0.9500
C7 O7 1.229(4)
C7 C8 1.522(5)
C8 C15 1.532(5)
C8 C9 1.536(5)
C8 H8A 1.0000
C9 O9 1.450(4)
C9 C10B 1.530(5)
C9 C10A 1.530(5)
C9 H9A 1.0000
O9 C18 1.350(4)
C10A C11A 1.5010(11)
C10A H10A 0.9900
C10A H10B 0.9900
C11A C12A 1.5002(11)
C11A H11A 0.9900
C11A H11B 0.9900
C12A C13A 1.4997(11)
C12A H12A 0.9900
C12A H12B 0.9900
C13A C14A 1.3993(11)
C13A H13A 0.9500
C14A H14A 0.9500
C14A H14B 0.9500
C10B C11B 1.5002(11)
C10B H10C 0.9900
C10B H10D 0.9900
C11B C12B 1.5002(11)
C11B H11C 0.9900
C11B H11D 0.9900
C12B C13B 1.4995(11)
C12B H12C 0.9900
C12B H12D 0.9900
C13B C14B 1.3995(11)
C13B H13B 0.9500
C14B H14C 0.9500
C14B H14D 0.9500
C15 C16 1.530(6)
C15 H15A 0.9900
C15 H15B 0.9900
C16 C17 1.518(6)
C16 H16A 0.9900
C16 H16B 0.9900
C17 H17A 0.9800
C17 H17B 0.9800
C17 H17C 0.9800
C18 O18 1.201(4)
C18 C19 1.487(5)
C19 C20 1.385(5)
C19 C24 1.391(5)
C20 C21 1.379(5)
C20 H20A 0.9500
C21 C22 1.374(5)
C21 H21A 0.9500
C22 C23 1.376(5)
C22 N22 1.479(5)
C23 C24 1.387(5)
C23 H23A 0.9500
C24 H24A 0.9500
N22 O22 1.208(4)
N22 O23 1.225(4)
C25 H25A 0.9800
C25 H25B 0.9800
C25 H25C 0.9800
C26 O26 1.454(4)
C26 H26A 0.9900
C26 H26B 0.9900
O26 C27 1.343(4)
C27 O27 1.200(4)
C27 C28 1.491(5)
C28 C29 1.384(5)
C28 C33 1.385(5)
C29 C30 1.380(5)
C29 H29A 0.9500
C30 C31 1.373(5)
C30 H30A 0.9500
C31 C32 1.373(5)
C31 N31 1.465(5)
C32 C33 1.386(5)
C32 H32A 0.9500
C33 H33A 0.9500
N31 O31 1.221(4)
N31 O32 1.221(4)
C34 H34A 0.9800
C34 H34B 0.9800
C34 H34C 0.9800
C35 C36 1.493(8)
C35 H35A 0.9900
C35 H35B 0.9900
C36 C38 1.490(9)
C36 C37 1.508(9)
C36 H36A 1.0000
C37 H37A 0.9800
C37 H37B 0.9800
C37 H37C 0.9800
C38 H38A 0.9800
C38 H38B 0.9800
C38 H38C 0.9800

loop_
_geom_torsion_atom_site_label_1
_geom_torsion_atom_site_label_2
_geom_torsion_atom_site_label_3
_geom_torsion_atom_site_label_4
_geom_torsion
C6 C1 C2 O2 179.1(3)
C7 C1 C2 O2 1.3(6)
C6 C1 C2 C3 1.0(5)
C7 C1 C2 C3 -176.8(3)
C3 C2 O2 C25 -97.1(4)
C1 C2 O2 C25 84.7(4)
O2 C2 C3 C4 -176.0(3)
C1 C2 C3 C4 2.1(5)
O2 C2 C3 C26 2.4(5)
C1 C2 C3 C26 -179.5(3)
C2 C3 C4 O4 172.6(3)
C26 C3 C4 O4 -5.8(5)
C2 C3 C4 C5 -2.7(6)
C26 C3 C4 C5 178.8(4)
C5 C4 O4 C34 -79.9(5)
C3 C4 O4 C34 104.7(4)
O4 C4 C5 C6 -174.9(4)
C3 C4 C5 C6 0.2(6)
O4 C4 C5 C35 1.4(6)
C3 C4 C5 C35 176.6(4)
C4 C5 C6 C1 3.1(6)
C35 C5 C6 C1 -173.3(4)
C2 C1 C6 C5 -3.7(6)
C7 C1 C6 C5 174.3(4)
C6 C1 C7 O7 31.9(5)
C2 C1 C7 O7 -150.3(4)
C6 C1 C7 C8 -144.1(4)
C2 C1 C7 C8 33.7(6)
O7 C7 C8 C15 14.7(5)
C1 C7 C8 C15 -169.3(3)
O7 C7 C8 C9 -109.5(4)
C1 C7 C8 C9 66.4(4)
C7 C8 C9 O9 -63.8(4)
C15 C8 C9 O9 171.3(3)
C7 C8 C9 C10B 54.9(4)
C15 C8 C9 C10B -70.0(4)
C7 C8 C9 C10A 54.9(4)
C15 C8 C9 C10A -70.0(4)
C10B C9 O9 C18 146.9(3)
C10A C9 O9 C18 146.9(3)
C8 C9 O9 C18 -88.1(4)
O9 C9 C10A C11A -46.1(6)
C10B C9 C10A C11A 0(40)
C8 C9 C10A C11A -168.0(5)
C9 C10A C11A C12A -61.4(9)
C10A C11A C12A C13A -76.5(11)
C11A C12A C13A C14A 137.2(13)
O9 C9 C10B C11B -80.6(5)
C10A C9 C10B C11B 0(100)
C8 C9 C10B C11B 157.6(5)
C9 C10B C11B C12B -63.2(11)
C10B C11B C12B C13B -178.4(10)
C11B C12B C13B C14B 131.1(13)
C7 C8 C15 C16 69.0(4)
C9 C8 C15 C16 -165.8(3)
C8 C15 C16 C17 -179.7(3)
C9 O9 C18 O18 0.1(5)
C9 O9 C18 C19 179.3(3)
O18 C18 C19 C20 -166.4(4)
O9 C18 C19 C20 14.5(5)
O18 C18 C19 C24 14.3(5)
O9 C18 C19 C24 -164.8(3)
C24 C19 C20 C21 -0.5(6)
C18 C19 C20 C21 -179.7(3)
C19 C20 C21 C22 1.5(6)
C20 C21 C22 C23 -1.7(6)
C20 C21 C22 N22 177.8(3)
C21 C22 C23 C24 0.7(6)
N22 C22 C23 C24 -178.7(3)
C22 C23 C24 C19 0.3(5)
C20 C19 C24 C23 -0.5(5)
C18 C19 C24 C23 178.8(3)
C21 C22 N22 O22 3.0(5)
C23 C22 N22 O22 -177.6(4)
C21 C22 N22 O23 -176.7(4)
C23 C22 N22 O23 2.8(5)
C2 C3 C26 O26 111.8(4)
C4 C3 C26 O26 -69.8(4)
C3 C26 O26 C27 172.4(3)
C26 O26 C27 O27 4.8(6)
C26 O26 C27 C28 -173.2(3)
O27 C27 C28 C29 172.2(4)
O26 C27 C28 C29 -9.9(5)
O27 C27 C28 C33 -7.7(6)
O26 C27 C28 C33 170.2(3)
C33 C28 C29 C30 1.1(6)
C27 C28 C29 C30 -178.8(4)
C28 C29 C30 C31 -2.6(6)
C29 C30 C31 C32 2.2(6)
C29 C30 C31 N31 -179.0(3)
C30 C31 C32 C33 -0.1(6)
N31 C31 C32 C33 -179.0(4)
C29 C28 C33 C32 1.0(6)
C27 C28 C33 C32 -179.1(4)
C31 C32 C33 C28 -1.5(6)
C32 C31 N31 O31 159.1(4)
C30 C31 N31 O31 -19.8(5)
C32 C31 N31 O32 -22.4(5)
C30 C31 N31 O32 158.7(3)
C6 C5 C35 C36 92.1(5)
C4 C5 C35 C36 -84.1(6)
C5 C35 C36 C38 -71.2(7)
C5 C35 C36 C37 162.8(5)
